data_1530147
loop_
_publ_author_name
'Kennedy, N.S.J.'
'Nelmes, R.J.'

_publ_section_title
;
 Structural studies of Rb H2 P O4 in its paraelectric and ferroelectric
 phases
;
_journal_name_full 'Journal of Physics C'
_journal_page_first 4841
_journal_page_last 4853
_journal_volume 13
_journal_year 1980
_chemical_formula_sum 'H2 O4 P Rb'
_chemical_name_systematic 'Rb (H2 P O4)'
_space_group_IT_number 122
_symmetry_space_group_name_Hall 'I -4 2bw'
_symmetry_space_group_name_H-M 'I -4 2 d'
_cell_angle_alpha 90
_cell_angle_beta 90
_cell_angle_gamma 90
_cell_formula_units_Z 4
_cell_length_a 7.607
_cell_length_b 7.607
_cell_length_c 7.299
_cell_volume 422.367
_citation_journal_id_ASTM JPSOAW
_cod_data_source_file Kennedy_JPSOAW_1980_620.cif
_cod_data_source_block H2O4P1Rb1
_cod_original_cell_volume 422.3672
_cod_original_formula_sum 'H2 O4 P1 Rb1'
_cod_database_code 1530147

loop_
_symmetry_equiv_pos_as_xyz
x,y,z
y,-x,-z
-x,-y,z
-y,x,-z
x,-y+1/2,-z+1/4
-y+1/2,-x,z+3/4
-x,y+1/2,-z+1/4
y+1/2,x,z+3/4
x+1/2,y+1/2,z+1/2
y+1/2,-x+1/2,-z+1/2
-x+1/2,-y+1/2,z+1/2
-y+1/2,x+1/2,-z+1/2
x+1/2,-y+1,-z+3/4
-y+1,-x+1/2,z+5/4
-x+1/2,y+1,-z+3/4
y+1,x+1/2,z+5/4

loop_
_atom_site_label
_atom_site_type_symbol
_atom_site_fract_x
_atom_site_fract_y
_atom_site_fract_z
_atom_site_occupancy
_atom_site_U_iso_or_equiv
P1 P+5 0 0 0 1 0.0
Rb1 Rb+1 0 0 0.5 1 0.0
H1 H+1 0.1385 0.2225 0.1222 0.5 0.0
O1 O-2 0.1419 0.0859 0.1201 1 0.0
